data_9016163
loop_
_publ_author_name
'Pekov, I. V.'
'Gerasimova, E. I.'
'Chukanov, N. V.'
'Kabalov, Y. K.'
'Zubkova, N. V.'
'Zadov, A. E.'
'Yapaskurt, V. O.'
'Gekimyants, V. M.'
'Pushcharovskii, D. Y.'

_publ_section_title
;
 Hydroxylchondrodite Mg5(SiO4)2(OH)2: a new mineral of the humite group
 and its crystal structure
;
_journal_name_full 'Doklady Akademii Nauk'
_journal_page_first 526
_journal_page_last 532
_journal_volume 436
_journal_year 2011
_chemical_compound_source 'Perovskitovaya Kop', Chuvashskie Mountains, Southern Urals, Russia'
_chemical_formula_sum 'F0.24 H1.32 Mg4.7 O9.76 Si2 Ti0.3'
_chemical_name_mineral Hydroxylchondrodite
_space_group_IT_number 14
_symmetry_space_group_name_Hall '-P 2ybc'
_symmetry_space_group_name_H-M 'P 1 21/c 1'
_cell_angle_alpha 90
_cell_angle_beta 109.04
_cell_angle_gamma 90
_cell_formula_units_Z 2
_cell_length_a 7.880
_cell_length_b 4.726
_cell_length_c 10.290
_cell_volume 362.244
_database_code_amcsd 0018887
_exptl_crystal_density_diffrn 3.180
_cod_original_formula_sum 'Mg4.7 Ti.3 Si2 O9.76 F.24 H1.32'
_cod_database_code 9016163

loop_
_space_group_symop_operation_xyz
x,y,z
x,1/2-y,1/2+z
-x,1/2+y,1/2-z
-x,-y,-z

loop_
_atom_site_label
_atom_site_fract_x
_atom_site_fract_y
_atom_site_fract_z
_atom_site_occupancy
_atom_site_U_iso_or_equiv
_atom_site_type_symbol
_atom_site_attached_hydrogens
Mg1 0.50000 0.50000 0.00000 1.00000 0.01773 Mg 0
Mg2 0.30730 0.01600 0.17530 1.00000 0.01267 Mg 0
Mg3 0.07800 0.49800 0.89150 0.85000 0.01013 Mg 0
Ti3 0.07800 0.49800 0.89150 0.15000 0.01013 Ti 0
Si 0.70290 0.08000 0.14290 1.00000 0.01520 Si 0
O1 0.29400 0.77700 0.00300 1.00000 0.01267 O 0
O2 0.11900 0.71200 0.24000 1.00000 0.01267 O 0
O3 0.53000 0.22600 0.16300 1.00000 0.01520 O 0
O4 0.30000 0.26200 0.85600 1.00000 0.01013 O 0
O-H5 0.09800 0.25600 0.05100 0.66000 0.01013 O 1
F5 0.09800 0.25600 0.05100 0.12000 0.01013 F 0
O5 0.09800 0.25600 0.05100 0.22000 0.01013 O 0

loop_
_cod_changelog_entry_id
_cod_changelog_entry_author
_cod_changelog_entry_date
_cod_changelog_entry_text
1
;cod-tools version 3.8.0
Id: cif_guess_AMCSD_atom_types 9574 2023-05-10 09:00:05Z saulius
;
2023-05-10T18:56:45+03:00
;Derived atom types and hydrogen counts
from atom names that follow the AMCSD naming convention
(Wat == water, O-H == hydroxyl).
;

loop_
_cod_related_entry_id
_cod_related_entry_database
_cod_related_entry_code
1 AMCSD 0018887
